data_7119733
loop_
_publ_author_name
'Zeng, Zhongyi'
'Jin, Hongming'
'Song, Xinlong'
'Wang, Qian'
'Rudolph, Matthias'
'Rominger, Frank'
'Hashmi, A Stephen K'

_publ_section_title
;
 Gold-catalyzed intermolecular cyclocarboamination of ynamides with
 1,3,5-triazinanes: en route to tetrahydropyrimidines.
;
_journal_issue 31
_journal_name_full 'Chemical communications (Cambridge, England)'
_journal_page_first 4304
_journal_page_last 4307
_journal_paper_doi 10.1039/c7cc00789b
_journal_volume 53
_journal_year 2017
_chemical_formula_sum 'C29.5 H25.5 Cl1.5 N3 O2 S'
_chemical_formula_weight 539.26
_space_group_crystal_system triclinic
_space_group_IT_number 2
_space_group_name_Hall '-P 1'
_space_group_name_H-M_alt 'P -1'
_symmetry_space_group_name_Hall '-P 1'
_symmetry_space_group_name_H-M 'P -1'
_atom_sites_solution_hydrogens geom
_audit_creation_method SHELXL-2016/6
_audit_update_record
;
2017-01-04 deposited with the CCDC.
2017-03-02 downloaded from the CCDC.
;
_cell_angle_alpha 91.757(2)
_cell_angle_beta 99.346(2)
_cell_angle_gamma 96.677(2)
_cell_formula_units_Z 4
_cell_length_a 11.6270(3)
_cell_length_b 12.8264(3)
_cell_length_c 17.7390(4)
_cell_measurement_reflns_used 41496
_cell_measurement_temperature 100(2)
_cell_measurement_theta_max 77.25
_cell_measurement_theta_min 3.88
_cell_volume 2589.33(11)
_computing_cell_refinement 'STOE X-AREA'
_computing_data_collection 'STOE X-AREA'
_computing_data_reduction 'STOE X-RED'
_computing_molecular_graphics 'Bruker SHELXTL'
_computing_publication_material 'Bruker SHELXTL'
_computing_structure_refinement 'SHELXL-2016/6 (Sheldrick, 2016)'
_computing_structure_solution 'SHELXT-2014 (Sheldrick 2014)'
_diffrn_ambient_temperature 100(2)
_diffrn_detector_area_resol_mean 5.81
_diffrn_measured_fraction_theta_full 0.989
_diffrn_measured_fraction_theta_max 0.965
_diffrn_measurement_device_type 'STOE Stadivari'
_diffrn_measurement_method 'rotation method'
_diffrn_radiation_type CuK\a
_diffrn_radiation_wavelength 1.54178
_diffrn_reflns_av_R_equivalents 0.0331
_diffrn_reflns_av_unetI/netI 0.0574
_diffrn_reflns_Laue_measured_fraction_full 0.989
_diffrn_reflns_Laue_measured_fraction_max 0.965
_diffrn_reflns_limit_h_max 14
_diffrn_reflns_limit_h_min -13
_diffrn_reflns_limit_k_max 16
_diffrn_reflns_limit_k_min -14
_diffrn_reflns_limit_l_max 22
_diffrn_reflns_limit_l_min -16
_diffrn_reflns_number 35630
_diffrn_reflns_point_group_measured_fraction_full 0.989
_diffrn_reflns_point_group_measured_fraction_max 0.965
_diffrn_reflns_theta_full 67.679
_diffrn_reflns_theta_max 76.267
_diffrn_reflns_theta_min 3.882
_diffrn_source 'Genix3D Cu HF'
_exptl_absorpt_coefficient_mu 2.800
_exptl_absorpt_correction_T_max 1.727
_exptl_absorpt_correction_T_min 0.544
_exptl_absorpt_correction_type multi-scan
_exptl_absorpt_process_details 'STOE X-AREA LANA'
_exptl_crystal_colour 'light yellow'
_exptl_crystal_density_diffrn 1.383
_exptl_crystal_description polyhedron
_exptl_crystal_F_000 1124
_exptl_crystal_size_max 0.180
_exptl_crystal_size_mid 0.100
_exptl_crystal_size_min 0.040
_refine_diff_density_max 0.514
_refine_diff_density_min -0.788
_refine_diff_density_rms 0.053
_refine_ls_extinction_method none
_refine_ls_goodness_of_fit_ref 0.896
_refine_ls_hydrogen_treatment constr
_refine_ls_matrix_type full
_refine_ls_number_parameters 737
_refine_ls_number_reflns 10476
_refine_ls_number_restraints 328
_refine_ls_restrained_S_all 0.937
_refine_ls_R_factor_all 0.0627
_refine_ls_R_factor_gt 0.0413
_refine_ls_shift/su_max 0.001
_refine_ls_shift/su_mean 0.000
_refine_ls_structure_factor_coef Fsqd
_refine_ls_weighting_details 'w=1/[\s^2^(Fo^2^)+(0.0638P)^2^] where P=(Fo^2^+2Fc^2^)/3'
_refine_ls_weighting_scheme calc
_refine_ls_wR_factor_gt 0.0992
_refine_ls_wR_factor_ref 0.1037
_reflns_Friedel_coverage 0.000
_reflns_number_gt 7114
_reflns_number_total 10476
_reflns_threshold_expression 'I > 2\s(I)'
_cod_data_source_file c7cc00789b2.cif
_cod_data_source_block zz2
_cod_depositor_comments 'Adding full bibliography for 7119733.cif.'
_cod_original_formula_sum 'C29.50 H25.50 Cl1.50 N3 O2 S'
_cod_database_code 7119733
_shelx_shelxl_version_number 2016/6
_shelx_space_group_comment
; 
The symmetry employed for this shelxl refinement is uniquely defined 
by the following loop, which should always be used as a source of 
symmetry information in preference to the above space-group names. 
They are only intended as comments. 
;
_shelx_estimated_absorpt_t_min 0.633
_shelx_estimated_absorpt_t_max 0.896
_exptl_absorpt_special_details 'STOE X-AREA Laue Analyzer'

loop_
_space_group_symop_operation_xyz
'x, y, z'
'-x, -y, -z'

loop_
_atom_site_label
_atom_site_type_symbol
_atom_site_fract_x
_atom_site_fract_y
_atom_site_fract_z
_atom_site_U_iso_or_equiv
_atom_site_adp_type
_atom_site_occupancy
_atom_site_site_symmetry_order
_atom_site_calc_flag
_atom_site_refinement_flags_posn
_atom_site_refinement_flags_adp
_atom_site_refinement_flags_occupancy
_atom_site_disorder_assembly
_atom_site_disorder_group
S1_1 S 0.57426(4) 0.00225(3) 0.81622(3) 0.02281(11) Uani 1 1 d . . . . .
C1_1 C 0.36761(16) 0.07427(13) 0.82339(10) 0.0210(4) Uani 1 1 d . . . . .
N2_1 N 0.38735(13) 0.08287(12) 0.90335(9) 0.0218(3) Uani 1 1 d . . . . .
C3_1 C 0.28010(17) 0.05305(16) 0.93459(11) 0.0264(4) Uani 1 1 d . . . . .
H3A_1 H 0.253795 -0.022853 0.923394 0.032 Uiso 1 1 calc R U . . .
H3B_1 H 0.295548 0.066405 0.990802 0.032 Uiso 1 1 calc R U . . .
N4_1 N 0.18896(14) 0.11426(13) 0.90030(9) 0.0268(4) Uani 1 1 d . . . . .
C5_1 C 0.15553(18) 0.08654(17) 0.81898(11) 0.0288(4) Uani 1 1 d . . . . .
H5A_1 H 0.121298 0.145822 0.793081 0.035 Uiso 1 1 calc R U . . .
H5B_1 H 0.094355 0.024931 0.811540 0.035 Uiso 1 1 calc R U . . .
C6_1 C 0.25836(17) 0.06107(14) 0.78252(11) 0.0236(4) Uani 1 1 d . . . . .
N7_1 N 0.47188(14) 0.08041(12) 0.79118(9) 0.0213(3) Uani 1 1 d . . . . .
C8_1 C 0.48486(18) 0.13777(15) 0.72179(12) 0.0280(4) Uani 1 1 d . . . . .
H8A_1 H 0.476910 0.213047 0.730320 0.034 Uiso 1 1 calc R U . . .
H8B_1 H 0.424309 0.108058 0.678261 0.034 Uiso 1 1 calc R U . . .
O11_1 O 0.63157(12) 0.02237(12) 0.89357(8) 0.0316(3) Uani 1 1 d . . . . .
C11_1 C 0.46127(16) 0.17380(14) 0.94079(10) 0.0221(4) Uani 1 1 d . . . . .
O12_1 O 0.52874(13) -0.10513(10) 0.79440(9) 0.0346(3) Uani 1 1 d . . . . .
C12_1 C 0.46610(19) 0.27044(15) 0.90833(12) 0.0300(5) Uani 1 1 d . . . . .
H12_1 H 0.421151 0.278017 0.859507 0.036 Uiso 1 1 calc R U . . .
C13_1 C 0.5372(2) 0.35692(17) 0.94746(13) 0.0395(6) Uani 1 1 d . . . . .
H13_1 H 0.539407 0.423739 0.925714 0.047 Uiso 1 1 calc R U . . .
C14_1 C 0.6041(2) 0.34551(18) 1.01750(13) 0.0396(6) Uani 1 1 d . . . . .
H14_1 H 0.653480 0.404189 1.043627 0.047 Uiso 1 1 calc R U . . .
C15_1 C 0.59947(18) 0.24734(17) 1.05035(12) 0.0314(5) Uani 1 1 d . . . . .
H15_1 H 0.645321 0.239433 1.098808 0.038 Uiso 1 1 calc R U . . .
C16_1 C 0.52808(17) 0.16243(16) 1.01200(11) 0.0265(4) Uani 1 1 d . . . . .
H16_1 H 0.524436 0.095911 1.034208 0.032 Uiso 1 1 calc R U . . .
C21_1 C 0.09870(17) 0.13693(15) 0.94059(12) 0.0272(4) Uani 1 1 d . . . . .
C22_1 C 0.1053(2) 0.1214(2) 1.01868(14) 0.0449(6) Uani 1 1 d . . . . .
H22_1 H 0.170102 0.091912 1.045902 0.054 Uiso 1 1 calc R U . . .
C23_1 C 0.0161(3) 0.1494(2) 1.05663(15) 0.0548(7) Uani 1 1 d . . . . .
H23_1 H 0.022062 0.139126 1.109857 0.066 Uiso 1 1 calc R U . . .
C24_1 C -0.0793(2) 0.1912(2) 1.01975(15) 0.0453(6) Uani 1 1 d . . . . .
H24_1 H -0.138604 0.210316 1.046684 0.054 Uiso 1 1 calc R U . . .
C25_1 C -0.0871(2) 0.2048(2) 0.94237(16) 0.0524(7) Uani 1 1 d . . . . .
H25_1 H -0.153136 0.232655 0.915392 0.063 Uiso 1 1 calc R U . . .
C26_1 C 0.0008(2) 0.1780(2) 0.90329(15) 0.0480(6) Uani 1 1 d . . . . .
H26_1 H -0.006362 0.188146 0.849975 0.058 Uiso 1 1 calc R U . . .
C31_1 C 0.22878(16) 0.02310(15) 0.70114(11) 0.0239(4) Uani 1 1 d . . . . .
C32_1 C 0.15600(17) 0.07501(15) 0.64919(11) 0.0243(4) Uani 1 1 d . . . . .
H32_1 H 0.126442 0.136066 0.666057 0.029 Uiso 1 1 calc R U . . .
C33_1 C 0.12559(18) 0.03960(16) 0.57321(11) 0.0281(4) Uani 1 1 d . . . . .
H33_1 H 0.075978 0.076406 0.538402 0.034 Uiso 1 1 calc R U . . .
C34_1 C 0.16784(18) -0.04985(16) 0.54810(12) 0.0303(5) Uani 1 1 d . . . . .
H34_1 H 0.146835 -0.074617 0.496087 0.036 Uiso 1 1 calc R U . . .
C35_1 C 0.23984(18) -0.10236(15) 0.59840(12) 0.0287(4) Uani 1 1 d . . . . .
H35_1 H 0.269110 -0.163240 0.580964 0.034 Uiso 1 1 calc R U . . .
C36_1 C 0.27051(17) -0.06723(15) 0.67491(12) 0.0274(4) Uani 1 1 d . . . . .
H36_1 H 0.319872 -0.104618 0.709444 0.033 Uiso 1 1 calc R U . . .
C41_1 C 0.66214(17) 0.05606(15) 0.75245(11) 0.0252(4) Uani 1 1 d . . . . .
C42_1 C 0.60489(18) 0.12484(15) 0.70602(11) 0.0256(4) Uani 1 1 d . . . . .
C43_1 C 0.6616(2) 0.17337(17) 0.65088(12) 0.0329(5) Uani 1 1 d . . . . .
H43_1 H 0.624452 0.221353 0.618280 0.039 Uiso 1 1 calc R U . . .
C44_1 C 0.7732(2) 0.15068(18) 0.64420(13) 0.0375(5) Uani 1 1 d . . . . .
H44_1 H 0.812046 0.182901 0.606155 0.045 Uiso 1 1 calc R U . . .
C45_1 C 0.8292(2) 0.0821(2) 0.69175(14) 0.0413(6) Uani 1 1 d . . . . .
H45_1 H 0.906016 0.068322 0.686225 0.050 Uiso 1 1 calc R U . . .
C46_1 C 0.77464(19) 0.03334(18) 0.74736(13) 0.0358(5) Uani 1 1 d . . . . .
H46_1 H 0.812464 -0.013607 0.780583 0.043 Uiso 1 1 calc R U . . .
S1_2 S 0.56040(4) 0.48504(4) 0.71075(3) 0.02543(12) Uani 1 1 d . . . . .
C1_2 C 0.37851(16) 0.58560(13) 0.66059(10) 0.0189(4) Uani 1 1 d . . . . .
N2_2 N 0.40334(13) 0.58420(11) 0.58561(9) 0.0192(3) Uani 1 1 d . . . . .
C3_2 C 0.29883(16) 0.54843(14) 0.52977(10) 0.0210(4) Uani 1 1 d . . . . .
H3A_2 H 0.269397 0.475053 0.538727 0.025 Uiso 1 1 calc R U . . .
H3B_2 H 0.318281 0.550407 0.477486 0.025 Uiso 1 1 calc R U . . .
N4_2 N 0.20866(13) 0.61656(12) 0.53690(9) 0.0214(3) Uani 1 1 d . . . . .
C5_2 C 0.17220(16) 0.61143(14) 0.61192(11) 0.0223(4) Uani 1 1 d . . . . .
H5A_2 H 0.103514 0.557135 0.608893 0.027 Uiso 1 1 calc R U . . .
H5B_2 H 0.147236 0.679813 0.625449 0.027 Uiso 1 1 calc R U . . .
C6_2 C 0.26783(16) 0.58609(13) 0.67441(10) 0.0206(4) Uani 1 1 d . . . . .
N7_2 N 0.47934(13) 0.58182(11) 0.71662(9) 0.0206(3) Uani 1 1 d . . . . .
C8_2 C 0.50110(17) 0.64116(15) 0.79074(11) 0.0246(4) Uani 1 1 d . . . . .
H8A_2 H 0.432861 0.627615 0.817491 0.029 Uiso 1 1 calc R U . . .
H8B_2 H 0.515714 0.717539 0.783665 0.029 Uiso 1 1 calc R U . . .
O11_2 O 0.48919(14) 0.38547(11) 0.70866(11) 0.0455(4) Uani 1 1 d . . . . .
C11_2 C 0.47860(16) 0.67149(14) 0.56421(11) 0.0200(4) Uani 1 1 d . . . . .
O12_2 O 0.63029(13) 0.49779(13) 0.65151(8) 0.0383(4) Uani 1 1 d . . . . .
C12_2 C 0.50012(17) 0.76693(14) 0.60598(11) 0.0250(4) Uani 1 1 d . . . . .
H12_2 H 0.467463 0.775069 0.651227 0.030 Uiso 1 1 calc R U . . .
C13_2 C 0.56951(19) 0.85065(15) 0.58159(13) 0.0312(5) Uani 1 1 d . . . . .
H13_2 H 0.583956 0.915958 0.610301 0.037 Uiso 1 1 calc R U . . .
C14_2 C 0.61775(19) 0.83969(16) 0.51584(13) 0.0331(5) Uani 1 1 d . . . . .
H14_2 H 0.664258 0.897409 0.499005 0.040 Uiso 1 1 calc R U . . .
C15_2 C 0.59762(18) 0.74377(16) 0.47473(12) 0.0287(4) Uani 1 1 d . . . . .
H15_2 H 0.631219 0.735661 0.429850 0.034 Uiso 1 1 calc R U . . .
C16_2 C 0.52889(17) 0.65970(15) 0.49861(11) 0.0235(4) Uani 1 1 d . . . . .
H16_2 H 0.515968 0.594063 0.470374 0.028 Uiso 1 1 calc R U . . .
C21_2 C 0.12135(16) 0.62725(14) 0.47418(11) 0.0232(4) Uani 1 1 d . . . . .
C22_2 C 0.13291(19) 0.59966(17) 0.39904(12) 0.0328(5) Uani 1 1 d . . . . .
H22_2 H 0.199753 0.568391 0.389711 0.039 Uiso 1 1 calc R U . . .
C23_2 C 0.0475(2) 0.61761(18) 0.33799(13) 0.0365(5) Uani 1 1 d . . . . .
H23_2 H 0.057364 0.599020 0.287390 0.044 Uiso 1 1 calc R U . . .
C24_2 C -0.05077(19) 0.66162(16) 0.34930(13) 0.0343(5) Uani 1 1 d . . . . .
H24_2 H -0.108078 0.674516 0.307120 0.041 Uiso 1 1 calc R U . . .
C25_2 C -0.06464(19) 0.68671(16) 0.42303(13) 0.0332(5) Uani 1 1 d . . . . .
H25_2 H -0.132796 0.716412 0.431652 0.040 Uiso 1 1 calc R U . . .
C26_2 C 0.01907(18) 0.66939(15) 0.48486(12) 0.0295(4) Uani 1 1 d . . . . .
H26_2 H 0.006895 0.686362 0.535243 0.035 Uiso 1 1 calc R U . . .
C31_2 C 0.22697(16) 0.55851(15) 0.74733(11) 0.0232(4) Uani 1 1 d . . . . .
C32_2 C 0.14504(18) 0.61507(17) 0.77473(12) 0.0300(5) Uani 1 1 d . . . . .
H32_2 H 0.123628 0.676581 0.750403 0.036 Uiso 1 1 calc R U . . .
C33_2 C 0.0948(2) 0.58206(19) 0.83720(12) 0.0368(5) Uani 1 1 d . . . . .
H33_2 H 0.039431 0.621213 0.855369 0.044 Uiso 1 1 calc R U . . .
C34_2 C 0.12485(19) 0.4925(2) 0.87309(12) 0.0372(5) Uani 1 1 d . . . . .
H34_2 H 0.088063 0.468659 0.914550 0.045 Uiso 1 1 calc R U . . .
C35_2 C 0.20888(18) 0.43751(18) 0.84837(11) 0.0324(5) Uani 1 1 d . . . . .
H35_2 H 0.231952 0.377512 0.874111 0.039 Uiso 1 1 calc R U . . .
C36_2 C 0.25932(17) 0.47038(16) 0.78583(11) 0.0261(4) Uani 1 1 d . . . . .
H36_2 H 0.316633 0.432283 0.769068 0.031 Uiso 1 1 calc R U . . .
C41_2 C 0.64598(17) 0.51922(15) 0.80026(11) 0.0250(4) Uani 1 1 d . . . . .
C42_2 C 0.60727(17) 0.60311(15) 0.83535(11) 0.0233(4) Uani 1 1 d . . . . .
C43_2 C 0.66875(18) 0.64468(16) 0.90566(11) 0.0285(4) Uani 1 1 d . . . . .
H43_2 H 0.643519 0.702013 0.931054 0.034 Uiso 1 1 calc R U . . .
C44_2 C 0.76718(19) 0.60105(19) 0.93786(12) 0.0364(5) Uani 1 1 d . . . . .
H44_2 H 0.810711 0.629806 0.985411 0.044 Uiso 1 1 calc R U . . .
C45_2 C 0.8039(2) 0.5158(2) 0.90205(13) 0.0402(6) Uani 1 1 d . . . . .
H45_2 H 0.871011 0.486363 0.925929 0.048 Uiso 1 1 calc R U . . .
C46_2 C 0.7438(2) 0.47349(18) 0.83214(12) 0.0347(5) Uani 1 1 d . . . . .
H46_2 H 0.768399 0.415600 0.807017 0.042 Uiso 1 1 calc R U . . .
C51 C 0.8235(7) 0.7583(7) 0.6693(5) 0.050(2) Uani 0.501(4) 1 d D U P A 1
H51 H 0.743914 0.770256 0.642556 0.060 Uiso 0.501(4) 1 calc R U P A 1
Cl1 Cl 0.9249(3) 0.84256(15) 0.63715(17) 0.0688(8) Uani 0.501(4) 1 d D U P A 1
Cl2 Cl 0.8195(4) 0.7505(3) 0.7641(2) 0.0792(13) Uani 0.501(4) 1 d D U P A 1
Cl3 Cl 0.8535(3) 0.6432(2) 0.63788(16) 0.0962(14) Uani 0.501(4) 1 d D U P A 1
C51B C 0.8525(11) 0.7661(8) 0.6798(8) 0.071(4) Uani 0.350(5) 1 d D U P B 2
H51B H 0.795835 0.779285 0.633376 0.085 Uiso 0.350(5) 1 calc R U P B 2
Cl1B Cl 0.9772(2) 0.84952(12) 0.6823(2) 0.0426(10) Uani 0.350(5) 1 d D U P B 2
Cl2B Cl 0.7815(5) 0.7661(3) 0.7566(2) 0.0710(17) Uani 0.350(5) 1 d D U P B 2
Cl3B Cl 0.8855(5) 0.6387(4) 0.6712(6) 0.168(3) Uani 0.350(5) 1 d D U P B 2
C51C C 0.8488(17) 0.824(2) 0.6869(16) 0.171(9) Uani 0.142(3) 1 d D U P C 3
H51C H 0.842221 0.867884 0.641391 0.206 Uiso 0.142(3) 1 calc R U P C 3
Cl1C Cl 0.9837(13) 0.8435(13) 0.7421(11) 0.179(6) Uiso 0.142(3) 1 d D U P C 3
Cl2C Cl 0.7454(17) 0.841(3) 0.7432(14) 0.275(11) Uani 0.142(3) 1 d D U P C 3
Cl3C Cl 0.8240(17) 0.6937(14) 0.6629(17) 0.273(10) Uani 0.142(3) 1 d D U P C 3

loop_
_atom_site_aniso_label
_atom_site_aniso_U_11
_atom_site_aniso_U_22
_atom_site_aniso_U_33
_atom_site_aniso_U_23
_atom_site_aniso_U_13
_atom_site_aniso_U_12
S1_1 0.0221(2) 0.0223(2) 0.0247(2) 0.00243(18) 0.00397(19) 0.00501(18)
C1_1 0.0226(9) 0.0178(8) 0.0226(9) -0.0003(7) 0.0038(8) 0.0034(7)
N2_1 0.0204(8) 0.0229(8) 0.0212(8) 0.0013(6) 0.0024(6) 0.0007(6)
C3_1 0.0233(10) 0.0299(10) 0.0253(10) 0.0037(8) 0.0037(8) 0.0011(8)
N4_1 0.0222(8) 0.0351(9) 0.0230(8) -0.0003(7) 0.0026(7) 0.0059(7)
C5_1 0.0251(10) 0.0356(11) 0.0254(10) -0.0010(9) 0.0017(8) 0.0067(9)
C6_1 0.0244(10) 0.0219(9) 0.0240(9) 0.0008(8) 0.0027(8) 0.0031(8)
N7_1 0.0212(8) 0.0211(7) 0.0214(8) 0.0016(6) 0.0018(6) 0.0037(6)
C8_1 0.0303(11) 0.0256(10) 0.0283(10) 0.0091(8) 0.0042(9) 0.0023(8)
O11_1 0.0282(8) 0.0434(8) 0.0245(7) 0.0054(6) 0.0024(6) 0.0112(6)
C11_1 0.0194(9) 0.0256(9) 0.0217(9) -0.0036(8) 0.0055(8) 0.0024(7)
O12_1 0.0333(8) 0.0215(7) 0.0500(9) 0.0026(6) 0.0081(7) 0.0052(6)
C12_1 0.0380(12) 0.0267(10) 0.0255(10) -0.0013(8) 0.0084(9) 0.0012(9)
C13_1 0.0536(15) 0.0294(11) 0.0359(12) -0.0015(9) 0.0195(11) -0.0100(10)
C14_1 0.0366(12) 0.0429(13) 0.0369(12) -0.0172(10) 0.0160(10) -0.0138(10)
C15_1 0.0216(10) 0.0471(12) 0.0243(10) -0.0142(9) 0.0037(8) 0.0033(9)
C16_1 0.0254(10) 0.0320(10) 0.0231(10) -0.0028(8) 0.0059(8) 0.0061(8)
C21_1 0.0235(10) 0.0264(10) 0.0308(10) -0.0057(8) 0.0061(8) -0.0017(8)
C22_1 0.0413(14) 0.0618(15) 0.0345(12) 0.0023(11) 0.0106(11) 0.0124(12)
C23_1 0.0559(17) 0.0757(19) 0.0397(14) -0.0001(13) 0.0227(13) 0.0165(15)
C24_1 0.0340(13) 0.0493(14) 0.0550(15) -0.0154(12) 0.0215(12) 0.0005(11)
C25_1 0.0355(13) 0.0738(18) 0.0521(16) -0.0047(13) 0.0101(12) 0.0226(13)
C26_1 0.0389(14) 0.0738(17) 0.0362(13) 0.0004(12) 0.0088(11) 0.0244(13)
C31_1 0.0191(9) 0.0261(9) 0.0254(10) -0.0010(8) 0.0028(8) -0.0005(8)
C32_1 0.0230(10) 0.0221(9) 0.0283(10) 0.0006(8) 0.0064(8) 0.0026(8)
C33_1 0.0251(10) 0.0326(10) 0.0251(10) 0.0033(8) 0.0008(8) 0.0017(8)
C34_1 0.0277(11) 0.0367(11) 0.0241(10) -0.0073(9) 0.0043(9) -0.0041(9)
C35_1 0.0273(11) 0.0257(10) 0.0329(11) -0.0059(8) 0.0078(9) 0.0008(8)
C36_1 0.0238(10) 0.0263(10) 0.0307(11) -0.0022(8) 0.0008(8) 0.0031(8)
C41_1 0.0247(10) 0.0266(10) 0.0231(9) -0.0032(8) 0.0039(8) 0.0004(8)
C42_1 0.0275(10) 0.0234(9) 0.0246(10) -0.0034(8) 0.0040(8) -0.0001(8)
C43_1 0.0357(12) 0.0313(11) 0.0311(11) 0.0038(9) 0.0073(9) -0.0013(9)
C44_1 0.0370(13) 0.0419(12) 0.0351(12) 0.0002(10) 0.0162(10) -0.0027(10)
C45_1 0.0299(12) 0.0543(14) 0.0425(13) -0.0002(11) 0.0155(11) 0.0041(11)
C46_1 0.0288(11) 0.0457(12) 0.0350(12) 0.0035(10) 0.0080(10) 0.0090(10)
S1_2 0.0235(2) 0.0230(2) 0.0306(3) -0.00402(19) 0.0045(2) 0.00762(18)
C1_2 0.0213(9) 0.0133(8) 0.0218(9) -0.0018(7) 0.0039(7) 0.0018(7)
N2_2 0.0174(7) 0.0182(7) 0.0223(8) -0.0003(6) 0.0055(6) 0.0012(6)
C3_2 0.0202(9) 0.0201(9) 0.0224(9) -0.0021(7) 0.0037(8) 0.0020(7)
N4_2 0.0178(8) 0.0256(8) 0.0222(8) 0.0003(6) 0.0051(6) 0.0058(6)
C5_2 0.0202(9) 0.0220(9) 0.0259(10) 0.0015(7) 0.0076(8) 0.0029(7)
C6_2 0.0226(9) 0.0173(8) 0.0222(9) -0.0023(7) 0.0066(8) 0.0011(7)
N7_2 0.0204(8) 0.0188(7) 0.0226(8) -0.0027(6) 0.0044(6) 0.0023(6)
C8_2 0.0244(10) 0.0213(9) 0.0260(10) -0.0065(8) 0.0002(8) 0.0020(8)
O11_2 0.0384(9) 0.0190(7) 0.0762(12) -0.0081(7) 0.0014(8) 0.0051(6)
C11_2 0.0167(9) 0.0192(8) 0.0250(9) 0.0029(7) 0.0048(7) 0.0033(7)
O12_2 0.0323(8) 0.0615(10) 0.0255(7) -0.0052(7) 0.0068(6) 0.0228(7)
C12_2 0.0250(10) 0.0222(9) 0.0286(10) -0.0004(8) 0.0074(8) 0.0027(8)
C13_2 0.0307(11) 0.0213(9) 0.0405(12) -0.0006(9) 0.0062(9) -0.0015(8)
C14_2 0.0291(11) 0.0291(10) 0.0405(12) 0.0091(9) 0.0087(9) -0.0042(9)
C15_2 0.0245(10) 0.0347(11) 0.0294(10) 0.0073(9) 0.0098(9) 0.0047(9)
C16_2 0.0218(9) 0.0233(9) 0.0266(10) 0.0011(8) 0.0057(8) 0.0060(8)
C21_2 0.0209(10) 0.0183(9) 0.0292(10) 0.0008(8) 0.0028(8) -0.0011(7)
C22_2 0.0284(11) 0.0388(11) 0.0301(11) -0.0048(9) 0.0006(9) 0.0070(9)
C23_2 0.0369(12) 0.0411(12) 0.0278(11) -0.0064(9) -0.0036(9) 0.0043(10)
C24_2 0.0327(12) 0.0250(10) 0.0389(12) 0.0001(9) -0.0104(10) 0.0008(9)
C25_2 0.0248(11) 0.0267(10) 0.0473(13) 0.0042(9) 0.0007(10) 0.0064(8)
C26_2 0.0268(10) 0.0285(10) 0.0345(11) 0.0041(9) 0.0069(9) 0.0064(8)
C31_2 0.0193(9) 0.0272(9) 0.0217(9) -0.0041(8) 0.0035(8) -0.0021(8)
C32_2 0.0289(11) 0.0337(11) 0.0284(10) -0.0036(9) 0.0088(9) 0.0038(9)
C33_2 0.0306(11) 0.0539(14) 0.0283(11) -0.0053(10) 0.0110(9) 0.0085(10)
C34_2 0.0280(11) 0.0641(15) 0.0204(10) 0.0051(10) 0.0086(9) 0.0024(11)
C35_2 0.0281(11) 0.0454(12) 0.0219(10) 0.0055(9) 0.0000(9) 0.0018(9)
C36_2 0.0216(10) 0.0337(10) 0.0218(9) -0.0018(8) 0.0029(8) 0.0000(8)
C41_2 0.0234(10) 0.0291(10) 0.0244(10) 0.0066(8) 0.0085(8) 0.0039(8)
C42_2 0.0197(9) 0.0249(9) 0.0257(10) 0.0053(8) 0.0068(8) -0.0002(8)
C43_2 0.0256(10) 0.0353(11) 0.0240(10) 0.0023(8) 0.0061(8) -0.0015(9)
C44_2 0.0280(11) 0.0579(14) 0.0229(10) 0.0068(10) 0.0035(9) 0.0040(10)
C45_2 0.0286(11) 0.0681(16) 0.0281(11) 0.0161(11) 0.0064(9) 0.0176(11)
C46_2 0.0333(12) 0.0461(12) 0.0309(11) 0.0117(10) 0.0137(10) 0.0166(10)
C51 0.023(3) 0.085(5) 0.044(3) 0.025(3) 0.005(3) 0.014(3)
Cl1 0.0816(17) 0.0722(11) 0.0590(14) 0.0170(9) 0.0424(14) -0.0106(10)
Cl2 0.100(2) 0.0743(15) 0.0790(15) 0.0460(14) 0.0436(13) 0.0246(14)
Cl3 0.093(2) 0.0892(19) 0.1031(17) -0.0637(16) 0.0663(15) -0.0562(16)
C51B 0.070(7) 0.073(6) 0.109(9) 0.076(6) 0.079(7) 0.064(5)
Cl1B 0.0343(12) 0.0242(8) 0.074(2) 0.0026(9) 0.0267(13) -0.0027(7)
Cl2B 0.092(3) 0.0535(19) 0.069(2) -0.0381(19) 0.063(2) -0.046(2)
Cl3B 0.100(3) 0.084(3) 0.361(9) 0.110(4) 0.113(5) 0.048(3)
C51C 0.174(18) 0.185(16) 0.158(19) -0.012(18) 0.035(15) 0.030(18)
Cl2C 0.197(17) 0.39(3) 0.25(2) -0.03(2) 0.087(15) 0.039(19)
Cl3C 0.230(16) 0.179(12) 0.46(2) 0.017(15) 0.100(16) 0.158(13)

loop_
_atom_type_symbol
_atom_type_description
_atom_type_scat_dispersion_real
_atom_type_scat_dispersion_imag
_atom_type_scat_source
C C 0.0181 0.0091 'International Tables Vol C Tables 4.2.6.8 and 6.1.1.4'
H H 0.0000 0.0000 'International Tables Vol C Tables 4.2.6.8 and 6.1.1.4'
N N 0.0311 0.0180 'International Tables Vol C Tables 4.2.6.8 and 6.1.1.4'
O O 0.0492 0.0322 'International Tables Vol C Tables 4.2.6.8 and 6.1.1.4'
S S 0.3331 0.5567 'International Tables Vol C Tables 4.2.6.8 and 6.1.1.4'
Cl Cl 0.3639 0.7018 'International Tables Vol C Tables 4.2.6.8 and 6.1.1.4'

loop_
_geom_angle_atom_site_label_1
_geom_angle_atom_site_label_2
_geom_angle_atom_site_label_3
_geom_angle
O11_1 S1_1 O12_1 115.96(9)
O11_1 S1_1 N7_1 112.65(8)
O12_1 S1_1 N7_1 110.34(8)
O11_1 S1_1 C41_1 111.22(9)
O12_1 S1_1 C41_1 111.51(9)
N7_1 S1_1 C41_1 92.89(9)
C6_1 C1_1 N2_1 121.68(17)
C6_1 C1_1 N7_1 124.49(17)
N2_1 C1_1 N7_1 113.83(16)
C1_1 N2_1 C11_1 118.15(15)
C1_1 N2_1 C3_1 111.99(15)
C11_1 N2_1 C3_1 115.24(15)
N4_1 C3_1 N2_1 109.27(15)
N4_1 C3_1 H3A_1 109.8
N2_1 C3_1 H3A_1 109.8
N4_1 C3_1 H3B_1 109.8
N2_1 C3_1 H3B_1 109.8
H3A_1 C3_1 H3B_1 108.3
C21_1 N4_1 C5_1 117.13(16)
C21_1 N4_1 C3_1 120.48(16)
C5_1 N4_1 C3_1 110.55(16)
N4_1 C5_1 C6_1 112.39(16)
N4_1 C5_1 H5A_1 109.1
C6_1 C5_1 H5A_1 109.1
N4_1 C5_1 H5B_1 109.1
C6_1 C5_1 H5B_1 109.1
H5A_1 C5_1 H5B_1 107.9
C1_1 C6_1 C31_1 124.54(18)
C1_1 C6_1 C5_1 120.18(17)
C31_1 C6_1 C5_1 115.28(16)
C1_1 N7_1 C8_1 122.17(16)
C1_1 N7_1 S1_1 121.98(13)
C8_1 N7_1 S1_1 114.41(13)
N7_1 C8_1 C42_1 105.89(16)
N7_1 C8_1 H8A_1 110.6
C42_1 C8_1 H8A_1 110.6
N7_1 C8_1 H8B_1 110.6
C42_1 C8_1 H8B_1 110.6
H8A_1 C8_1 H8B_1 108.7
C12_1 C11_1 C16_1 120.10(18)
C12_1 C11_1 N2_1 121.84(17)
C16_1 C11_1 N2_1 118.06(17)
C11_1 C12_1 C13_1 119.8(2)
C11_1 C12_1 H12_1 120.1
C13_1 C12_1 H12_1 120.1
C14_1 C13_1 C12_1 120.1(2)
C14_1 C13_1 H13_1 119.9
C12_1 C13_1 H13_1 119.9
C13_1 C14_1 C15_1 120.07(19)
C13_1 C14_1 H14_1 120.0
C15_1 C14_1 H14_1 120.0
C16_1 C15_1 C14_1 119.7(2)
C16_1 C15_1 H15_1 120.2
C14_1 C15_1 H15_1 120.2
C15_1 C16_1 C11_1 120.2(2)
C15_1 C16_1 H16_1 119.9
C11_1 C16_1 H16_1 119.9
C26_1 C21_1 C22_1 117.8(2)
C26_1 C21_1 N4_1 120.33(19)
C22_1 C21_1 N4_1 121.9(2)
C21_1 C22_1 C23_1 119.7(2)
C21_1 C22_1 H22_1 120.2
C23_1 C22_1 H22_1 120.2
C24_1 C23_1 C22_1 122.3(2)
C24_1 C23_1 H23_1 118.9
C22_1 C23_1 H23_1 118.9
C23_1 C24_1 C25_1 118.1(2)
C23_1 C24_1 H24_1 121.0
C25_1 C24_1 H24_1 121.0
C24_1 C25_1 C26_1 120.8(3)
C24_1 C25_1 H25_1 119.6
C26_1 C25_1 H25_1 119.6
C21_1 C26_1 C25_1 121.4(2)
C21_1 C26_1 H26_1 119.3
C25_1 C26_1 H26_1 119.3
C32_1 C31_1 C36_1 118.22(18)
C32_1 C31_1 C6_1 120.45(17)
C36_1 C31_1 C6_1 121.31(18)
C33_1 C32_1 C31_1 121.30(18)
C33_1 C32_1 H32_1 119.4
C31_1 C32_1 H32_1 119.4
C32_1 C33_1 C34_1 119.79(19)
C32_1 C33_1 H33_1 120.1
C34_1 C33_1 H33_1 120.1
C35_1 C34_1 C33_1 119.91(19)
C35_1 C34_1 H34_1 120.0
C33_1 C34_1 H34_1 120.0
C34_1 C35_1 C36_1 120.55(19)
C34_1 C35_1 H35_1 119.7
C36_1 C35_1 H35_1 119.7
C35_1 C36_1 C31_1 120.23(19)
C35_1 C36_1 H36_1 119.9
C31_1 C36_1 H36_1 119.9
C42_1 C41_1 C46_1 123.22(19)
C42_1 C41_1 S1_1 111.17(15)
C46_1 C41_1 S1_1 125.60(17)
C41_1 C42_1 C43_1 118.71(19)
C41_1 C42_1 C8_1 114.09(17)
C43_1 C42_1 C8_1 127.20(19)
C44_1 C43_1 C42_1 119.0(2)
C44_1 C43_1 H43_1 120.5
C42_1 C43_1 H43_1 120.5
C45_1 C44_1 C43_1 121.3(2)
C45_1 C44_1 H44_1 119.3
C43_1 C44_1 H44_1 119.3
C44_1 C45_1 C46_1 120.7(2)
C44_1 C45_1 H45_1 119.6
C46_1 C45_1 H45_1 119.6
C45_1 C46_1 C41_1 117.1(2)
C45_1 C46_1 H46_1 121.5
C41_1 C46_1 H46_1 121.5
O12_2 S1_2 O11_2 115.49(10)
O12_2 S1_2 N7_2 112.53(9)
O11_2 S1_2 N7_2 110.10(9)
O12_2 S1_2 C41_2 110.68(9)
O11_2 S1_2 C41_2 112.80(10)
N7_2 S1_2 C41_2 93.16(9)
C6_2 C1_2 N2_2 121.44(17)
C6_2 C1_2 N7_2 125.63(16)
N2_2 C1_2 N7_2 112.87(15)
C1_2 N2_2 C11_2 118.14(14)
C1_2 N2_2 C3_2 111.56(14)
C11_2 N2_2 C3_2 115.49(15)
N2_2 C3_2 N4_2 109.24(14)
N2_2 C3_2 H3A_2 109.8
N4_2 C3_2 H3A_2 109.8
N2_2 C3_2 H3B_2 109.8
N4_2 C3_2 H3B_2 109.8
H3A_2 C3_2 H3B_2 108.3
C21_2 N4_2 C3_2 120.07(15)
C21_2 N4_2 C5_2 116.87(15)
C3_2 N4_2 C5_2 111.75(15)
N4_2 C5_2 C6_2 113.21(15)
N4_2 C5_2 H5A_2 108.9
C6_2 C5_2 H5A_2 108.9
N4_2 C5_2 H5B_2 108.9
C6_2 C5_2 H5B_2 108.9
H5A_2 C5_2 H5B_2 107.7
C1_2 C6_2 C31_2 125.49(18)
C1_2 C6_2 C5_2 120.10(16)
C31_2 C6_2 C5_2 114.35(15)
C1_2 N7_2 C8_2 123.65(15)
C1_2 N7_2 S1_2 119.18(11)
C8_2 N7_2 S1_2 115.21(13)
N7_2 C8_2 C42_2 105.63(15)
N7_2 C8_2 H8A_2 110.6
C42_2 C8_2 H8A_2 110.6
N7_2 C8_2 H8B_2 110.6
C42_2 C8_2 H8B_2 110.6
H8A_2 C8_2 H8B_2 108.7
C12_2 C11_2 C16_2 119.58(17)
C12_2 C11_2 N2_2 121.76(16)
C16_2 C11_2 N2_2 118.65(15)
C11_2 C12_2 C13_2 119.95(18)
C11_2 C12_2 H12_2 120.0
C13_2 C12_2 H12_2 120.0
C14_2 C13_2 C12_2 120.56(18)
C14_2 C13_2 H13_2 119.7
C12_2 C13_2 H13_2 119.7
C13_2 C14_2 C15_2 119.45(18)
C13_2 C14_2 H14_2 120.3
C15_2 C14_2 H14_2 120.3
C16_2 C15_2 C14_2 120.49(18)
C16_2 C15_2 H15_2 119.8
C14_2 C15_2 H15_2 119.8
C15_2 C16_2 C11_2 119.96(17)
C15_2 C16_2 H16_2 120.0
C11_2 C16_2 H16_2 120.0
C26_2 C21_2 C22_2 117.30(19)
C26_2 C21_2 N4_2 120.24(17)
C22_2 C21_2 N4_2 122.44(17)
C23_2 C22_2 C21_2 120.6(2)
C23_2 C22_2 H22_2 119.7
C21_2 C22_2 H22_2 119.7
C24_2 C23_2 C22_2 121.4(2)
C24_2 C23_2 H23_2 119.3
C22_2 C23_2 H23_2 119.3
C23_2 C24_2 C25_2 118.6(2)
C23_2 C24_2 H24_2 120.7
C25_2 C24_2 H24_2 120.7
C24_2 C25_2 C26_2 121.1(2)
C24_2 C25_2 H25_2 119.4
C26_2 C25_2 H25_2 119.4
C25_2 C26_2 C21_2 120.9(2)
C25_2 C26_2 H26_2 119.5
C21_2 C26_2 H26_2 119.5
C36_2 C31_2 C32_2 118.28(18)
C36_2 C31_2 C6_2 121.46(17)
C32_2 C31_2 C6_2 119.96(18)
C33_2 C32_2 C31_2 120.6(2)
C33_2 C32_2 H32_2 119.7
C31_2 C32_2 H32_2 119.7
C34_2 C33_2 C32_2 120.4(2)
C34_2 C33_2 H33_2 119.8
C32_2 C33_2 H33_2 119.8
C33_2 C34_2 C35_2 119.80(19)
C33_2 C34_2 H34_2 120.1
C35_2 C34_2 H34_2 120.1
C34_2 C35_2 C36_2 119.9(2)
C34_2 C35_2 H35_2 120.0
C36_2 C35_2 H35_2 120.0
C35_2 C36_2 C31_2 120.99(19)
C35_2 C36_2 H36_2 119.5
C31_2 C36_2 H36_2 119.5
C42_2 C41_2 C46_2 123.03(19)
C42_2 C41_2 S1_2 111.03(15)
C46_2 C41_2 S1_2 125.88(16)
C41_2 C42_2 C43_2 119.11(19)
C41_2 C42_2 C8_2 114.35(17)
C43_2 C42_2 C8_2 126.53(18)
C44_2 C43_2 C42_2 118.7(2)
C44_2 C43_2 H43_2 120.6
C42_2 C43_2 H43_2 120.6
C43_2 C44_2 C45_2 121.3(2)
C43_2 C44_2 H44_2 119.4
C45_2 C44_2 H44_2 119.4
C46_2 C45_2 C44_2 120.8(2)
C46_2 C45_2 H45_2 119.6
C44_2 C45_2 H45_2 119.6
C45_2 C46_2 C41_2 117.1(2)
C45_2 C46_2 H46_2 121.5
C41_2 C46_2 H46_2 121.5
Cl3 C51 Cl1 101.9(5)
Cl3 C51 Cl2 107.3(5)
Cl1 C51 Cl2 121.3(5)
Cl3 C51 H51 108.5
Cl1 C51 H51 108.5
Cl2 C51 H51 108.5
Cl1B C51B Cl2B 118.9(8)
Cl1B C51B Cl3B 108.5(6)
Cl2B C51B Cl3B 104.2(6)
Cl1B C51B H51B 108.3
Cl2B C51B H51B 108.3
Cl3B C51B H51B 108.3
Cl3C C51C Cl1C 105.7(16)
Cl3C C51C Cl2C 103.2(16)
Cl1C C51C Cl2C 108.7(16)
Cl3C C51C H51C 112.8
Cl1C C51C H51C 112.8
Cl2C C51C H51C 112.8

loop_
_geom_bond_atom_site_label_1
_geom_bond_atom_site_label_2
_geom_bond_distance
S1_1 O11_1 1.4264(15)
S1_1 O12_1 1.4346(15)
S1_1 N7_1 1.6590(16)
S1_1 C41_1 1.749(2)
C1_1 C6_1 1.346(3)
C1_1 N2_1 1.398(2)
C1_1 N7_1 1.417(2)
N2_1 C11_1 1.440(2)
N2_1 C3_1 1.461(2)
C3_1 N4_1 1.457(3)
C3_1 H3A_1 0.9900
C3_1 H3B_1 0.9900
N4_1 C21_1 1.414(3)
N4_1 C5_1 1.453(3)
C5_1 C6_1 1.511(3)
C5_1 H5A_1 0.9900
C5_1 H5B_1 0.9900
C6_1 C31_1 1.482(3)
N7_1 C8_1 1.473(3)
C8_1 C42_1 1.494(3)
C8_1 H8A_1 0.9900
C8_1 H8B_1 0.9900
C11_1 C12_1 1.382(3)
C11_1 C16_1 1.393(3)
C12_1 C13_1 1.396(3)
C12_1 H12_1 0.9500
C13_1 C14_1 1.376(4)
C13_1 H13_1 0.9500
C14_1 C15_1 1.403(3)
C14_1 H14_1 0.9500
C15_1 C16_1 1.378(3)
C15_1 H15_1 0.9500
C16_1 H16_1 0.9500
C21_1 C26_1 1.388(3)
C21_1 C22_1 1.397(3)
C22_1 C23_1 1.399(4)
C22_1 H22_1 0.9500
C23_1 C24_1 1.368(4)
C23_1 H23_1 0.9500
C24_1 C25_1 1.379(4)
C24_1 H24_1 0.9500
C25_1 C26_1 1.392(3)
C25_1 H25_1 0.9500
C26_1 H26_1 0.9500
C31_1 C32_1 1.387(3)
C31_1 C36_1 1.402(3)
C32_1 C33_1 1.385(3)
C32_1 H32_1 0.9500
C33_1 C34_1 1.388(3)
C33_1 H33_1 0.9500
C34_1 C35_1 1.370(3)
C34_1 H34_1 0.9500
C35_1 C36_1 1.393(3)
C35_1 H35_1 0.9500
C36_1 H36_1 0.9500
C41_1 C42_1 1.379(3)
C41_1 C46_1 1.389(3)
C42_1 C43_1 1.390(3)
C43_1 C44_1 1.385(3)
C43_1 H43_1 0.9500
C44_1 C45_1 1.382(4)
C44_1 H44_1 0.9500
C45_1 C46_1 1.384(3)
C45_1 H45_1 0.9500
C46_1 H46_1 0.9500
S1_2 O12_2 1.4313(15)
S1_2 O11_2 1.4350(16)
S1_2 N7_2 1.6541(16)
S1_2 C41_2 1.745(2)
C1_2 C6_2 1.349(3)
C1_2 N2_2 1.406(2)
C1_2 N7_2 1.415(2)
N2_2 C11_2 1.439(2)
N2_2 C3_2 1.456(2)
C3_2 N4_2 1.459(2)
C3_2 H3A_2 0.9900
C3_2 H3B_2 0.9900
N4_2 C21_2 1.401(3)
N4_2 C5_2 1.462(2)
C5_2 C6_2 1.509(3)
C5_2 H5A_2 0.9900
C5_2 H5B_2 0.9900
C6_2 C31_2 1.488(3)
N7_2 C8_2 1.469(2)
C8_2 C42_2 1.495(3)
C8_2 H8A_2 0.9900
C8_2 H8B_2 0.9900
C11_2 C12_2 1.387(3)
C11_2 C16_2 1.396(3)
C12_2 C13_2 1.390(3)
C12_2 H12_2 0.9500
C13_2 C14_2 1.384(3)
C13_2 H13_2 0.9500
C14_2 C15_2 1.387(3)
C14_2 H14_2 0.9500
C15_2 C16_2 1.385(3)
C15_2 H15_2 0.9500
C16_2 H16_2 0.9500
C21_2 C26_2 1.399(3)
C21_2 C22_2 1.400(3)
C22_2 C23_2 1.390(3)
C22_2 H22_2 0.9500
C23_2 C24_2 1.372(3)
C23_2 H23_2 0.9500
C24_2 C25_2 1.377(3)
C24_2 H24_2 0.9500
C25_2 C26_2 1.385(3)
C25_2 H25_2 0.9500
C26_2 H26_2 0.9500
C31_2 C36_2 1.396(3)
C31_2 C32_2 1.400(3)
C32_2 C33_2 1.389(3)
C32_2 H32_2 0.9500
C33_2 C34_2 1.383(4)
C33_2 H33_2 0.9500
C34_2 C35_2 1.387(3)
C34_2 H34_2 0.9500
C35_2 C36_2 1.391(3)
C35_2 H35_2 0.9500
C36_2 H36_2 0.9500
C41_2 C42_2 1.382(3)
C41_2 C46_2 1.387(3)
C42_2 C43_2 1.390(3)
C43_2 C44_2 1.380(3)
C43_2 H43_2 0.9500
C44_2 C45_2 1.391(4)
C44_2 H44_2 0.9500
C45_2 C46_2 1.382(3)
C45_2 H45_2 0.9500
C46_2 H46_2 0.9500
C51 Cl3 1.656(9)
C51 Cl1 1.687(8)
C51 Cl2 1.696(8)
C51 H51 1.0000
C51B Cl1B 1.692(11)
C51B Cl2B 1.703(10)
C51B Cl3B 1.729(10)
C51B H51B 1.0000
C51C Cl3C 1.686(15)
C51C Cl1C 1.696(15)
C51C Cl2C 1.712(15)
C51C H51C 1.0000

loop_
_geom_torsion_atom_site_label_1
_geom_torsion_atom_site_label_2
_geom_torsion_atom_site_label_3
_geom_torsion_atom_site_label_4
_geom_torsion
C6_1 C1_1 N2_1 C11_1 -124.98(19)
N7_1 C1_1 N2_1 C11_1 55.2(2)
C6_1 C1_1 N2_1 C3_1 12.6(2)
N7_1 C1_1 N2_1 C3_1 -167.24(15)
C1_1 N2_1 C3_1 N4_1 -54.2(2)
C11_1 N2_1 C3_1 N4_1 84.67(19)
N2_1 C3_1 N4_1 C21_1 -152.15(16)
N2_1 C3_1 N4_1 C5_1 66.1(2)
C21_1 N4_1 C5_1 C6_1 -178.39(17)
C3_1 N4_1 C5_1 C6_1 -35.2(2)
N2_1 C1_1 C6_1 C31_1 -162.67(17)
N7_1 C1_1 C6_1 C31_1 17.1(3)
N2_1 C1_1 C6_1 C5_1 18.0(3)
N7_1 C1_1 C6_1 C5_1 -162.23(17)
N4_1 C5_1 C6_1 C1_1 -5.7(3)
N4_1 C5_1 C6_1 C31_1 174.88(16)
C6_1 C1_1 N7_1 C8_1 40.0(3)
N2_1 C1_1 N7_1 C8_1 -140.21(17)
C6_1 C1_1 N7_1 S1_1 -125.55(18)
N2_1 C1_1 N7_1 S1_1 54.24(19)
O11_1 S1_1 N7_1 C1_1 -67.02(16)
O12_1 S1_1 N7_1 C1_1 64.33(16)
C41_1 S1_1 N7_1 C1_1 178.55(14)
O11_1 S1_1 N7_1 C8_1 126.39(13)
O12_1 S1_1 N7_1 C8_1 -102.26(14)
C41_1 S1_1 N7_1 C8_1 11.95(14)
C1_1 N7_1 C8_1 C42_1 -179.38(15)
S1_1 N7_1 C8_1 C42_1 -12.82(19)
C1_1 N2_1 C11_1 C12_1 32.2(3)
C3_1 N2_1 C11_1 C12_1 -104.0(2)
C1_1 N2_1 C11_1 C16_1 -148.49(17)
C3_1 N2_1 C11_1 C16_1 75.3(2)
C16_1 C11_1 C12_1 C13_1 -0.7(3)
N2_1 C11_1 C12_1 C13_1 178.67(19)
C11_1 C12_1 C13_1 C14_1 1.3(3)
C12_1 C13_1 C14_1 C15_1 -1.1(3)
C13_1 C14_1 C15_1 C16_1 0.3(3)
C14_1 C15_1 C16_1 C11_1 0.3(3)
C12_1 C11_1 C16_1 C15_1 -0.1(3)
N2_1 C11_1 C16_1 C15_1 -179.49(17)
C5_1 N4_1 C21_1 C26_1 -28.8(3)
C3_1 N4_1 C21_1 C26_1 -168.2(2)
C5_1 N4_1 C21_1 C22_1 152.6(2)
C3_1 N4_1 C21_1 C22_1 13.2(3)
C26_1 C21_1 C22_1 C23_1 -1.4(4)
N4_1 C21_1 C22_1 C23_1 177.2(2)
C21_1 C22_1 C23_1 C24_1 0.6(4)
C22_1 C23_1 C24_1 C25_1 0.6(4)
C23_1 C24_1 C25_1 C26_1 -0.9(4)
C22_1 C21_1 C26_1 C25_1 1.1(4)
N4_1 C21_1 C26_1 C25_1 -177.5(2)
C24_1 C25_1 C26_1 C21_1 0.1(4)
C1_1 C6_1 C31_1 C32_1 -132.5(2)
C5_1 C6_1 C31_1 C32_1 46.9(2)
C1_1 C6_1 C31_1 C36_1 49.2(3)
C5_1 C6_1 C31_1 C36_1 -131.41(19)
C36_1 C31_1 C32_1 C33_1 -0.5(3)
C6_1 C31_1 C32_1 C33_1 -178.78(18)
C31_1 C32_1 C33_1 C34_1 0.3(3)
C32_1 C33_1 C34_1 C35_1 -0.3(3)
C33_1 C34_1 C35_1 C36_1 0.5(3)
C34_1 C35_1 C36_1 C31_1 -0.6(3)
C32_1 C31_1 C36_1 C35_1 0.6(3)
C6_1 C31_1 C36_1 C35_1 178.90(18)
O11_1 S1_1 C41_1 C42_1 -122.95(14)
O12_1 S1_1 C41_1 C42_1 105.93(14)
N7_1 S1_1 C41_1 C42_1 -7.28(14)
O11_1 S1_1 C41_1 C46_1 57.6(2)
O12_1 S1_1 C41_1 C46_1 -73.5(2)
N7_1 S1_1 C41_1 C46_1 173.28(18)
C46_1 C41_1 C42_1 C43_1 0.6(3)
S1_1 C41_1 C42_1 C43_1 -178.87(15)
C46_1 C41_1 C42_1 C8_1 -179.71(19)
S1_1 C41_1 C42_1 C8_1 0.8(2)
N7_1 C8_1 C42_1 C41_1 7.2(2)
N7_1 C8_1 C42_1 C43_1 -173.17(18)
C41_1 C42_1 C43_1 C44_1 0.3(3)
C8_1 C42_1 C43_1 C44_1 -179.35(19)
C42_1 C43_1 C44_1 C45_1 -0.8(3)
C43_1 C44_1 C45_1 C46_1 0.5(3)
C44_1 C45_1 C46_1 C41_1 0.4(3)
C42_1 C41_1 C46_1 C45_1 -0.9(3)
S1_1 C41_1 C46_1 C45_1 178.45(16)
C6_2 C1_2 N2_2 C11_2 118.21(19)
N7_2 C1_2 N2_2 C11_2 -64.3(2)
C6_2 C1_2 N2_2 C3_2 -19.2(2)
N7_2 C1_2 N2_2 C3_2 158.24(14)
C1_2 N2_2 C3_2 N4_2 57.67(18)
C11_2 N2_2 C3_2 N4_2 -80.95(18)
N2_2 C3_2 N4_2 C21_2 154.73(15)
N2_2 C3_2 N4_2 C5_2 -62.78(18)
C21_2 N4_2 C5_2 C6_2 172.62(15)
C3_2 N4_2 C5_2 C6_2 28.8(2)
N2_2 C1_2 C6_2 C31_2 162.27(16)
N7_2 C1_2 C6_2 C31_2 -14.8(3)
N2_2 C1_2 C6_2 C5_2 -14.8(2)
N7_2 C1_2 C6_2 C5_2 168.06(16)
N4_2 C5_2 C6_2 C1_2 9.5(2)
N4_2 C5_2 C6_2 C31_2 -167.92(14)
C6_2 C1_2 N7_2 C8_2 -40.9(3)
N2_2 C1_2 N7_2 C8_2 141.79(16)
C6_2 C1_2 N7_2 S1_2 122.40(17)
N2_2 C1_2 N7_2 S1_2 -54.92(18)
O12_2 S1_2 N7_2 C1_2 74.61(15)
O11_2 S1_2 N7_2 C1_2 -55.76(16)
C41_2 S1_2 N7_2 C1_2 -171.45(14)
O12_2 S1_2 N7_2 C8_2 -120.72(14)
O11_2 S1_2 N7_2 C8_2 108.90(15)
C41_2 S1_2 N7_2 C8_2 -6.78(14)
C1_2 N7_2 C8_2 C42_2 172.49(15)
S1_2 N7_2 C8_2 C42_2 8.59(19)
C1_2 N2_2 C11_2 C12_2 -18.0(3)
C3_2 N2_2 C11_2 C12_2 117.77(19)
C1_2 N2_2 C11_2 C16_2 163.36(17)
C3_2 N2_2 C11_2 C16_2 -60.9(2)
C16_2 C11_2 C12_2 C13_2 1.2(3)
N2_2 C11_2 C12_2 C13_2 -177.36(18)
C11_2 C12_2 C13_2 C14_2 -0.1(3)
C12_2 C13_2 C14_2 C15_2 -0.8(3)
C13_2 C14_2 C15_2 C16_2 0.7(3)
C14_2 C15_2 C16_2 C11_2 0.5(3)
C12_2 C11_2 C16_2 C15_2 -1.4(3)
N2_2 C11_2 C16_2 C15_2 177.22(17)
C3_2 N4_2 C21_2 C26_2 163.57(17)
C5_2 N4_2 C21_2 C26_2 22.9(2)
C3_2 N4_2 C21_2 C22_2 -18.2(3)
C5_2 N4_2 C21_2 C22_2 -158.82(18)
C26_2 C21_2 C22_2 C23_2 2.3(3)
N4_2 C21_2 C22_2 C23_2 -175.96(18)
C21_2 C22_2 C23_2 C24_2 -0.7(3)
C22_2 C23_2 C24_2 C25_2 -0.9(3)
C23_2 C24_2 C25_2 C26_2 0.8(3)
C24_2 C25_2 C26_2 C21_2 1.0(3)
C22_2 C21_2 C26_2 C25_2 -2.5(3)
N4_2 C21_2 C26_2 C25_2 175.85(17)
C1_2 C6_2 C31_2 C36_2 -44.8(3)
C5_2 C6_2 C31_2 C36_2 132.42(18)
C1_2 C6_2 C31_2 C32_2 141.67(19)
C5_2 C6_2 C31_2 C32_2 -41.1(2)
C36_2 C31_2 C32_2 C33_2 -2.0(3)
C6_2 C31_2 C32_2 C33_2 171.71(19)
C31_2 C32_2 C33_2 C34_2 -0.2(3)
C32_2 C33_2 C34_2 C35_2 2.4(3)
C33_2 C34_2 C35_2 C36_2 -2.4(3)
C34_2 C35_2 C36_2 C31_2 0.2(3)
C32_2 C31_2 C36_2 C35_2 2.0(3)
C6_2 C31_2 C36_2 C35_2 -171.63(18)
O12_2 S1_2 C41_2 C42_2 118.11(14)
O11_2 S1_2 C41_2 C42_2 -110.78(15)
N7_2 S1_2 C41_2 C42_2 2.58(15)
O12_2 S1_2 C41_2 C46_2 -58.9(2)
O11_2 S1_2 C41_2 C46_2 72.2(2)
N7_2 S1_2 C41_2 C46_2 -174.48(18)
C46_2 C41_2 C42_2 C43_2 0.4(3)
S1_2 C41_2 C42_2 C43_2 -176.80(14)
C46_2 C41_2 C42_2 C8_2 179.30(18)
S1_2 C41_2 C42_2 C8_2 2.1(2)
N7_2 C8_2 C42_2 C41_2 -6.5(2)
N7_2 C8_2 C42_2 C43_2 172.33(17)
C41_2 C42_2 C43_2 C44_2 0.4(3)
C8_2 C42_2 C43_2 C44_2 -178.36(19)
C42_2 C43_2 C44_2 C45_2 -1.2(3)
C43_2 C44_2 C45_2 C46_2 1.3(3)
C44_2 C45_2 C46_2 C41_2 -0.4(3)
C42_2 C41_2 C46_2 C45_2 -0.4(3)
S1_2 C41_2 C46_2 C45_2 176.36(16)
